data_4325341
loop_
_publ_author_name
'Tian-Fu Liu'
'Wenjuan Zhang'
'Wen-Hua Sun'
'Rong Cao'

_publ_section_title
;
 Conjugated Ligands Modulated Sandwich Structures and Luminescence
 Properties of Lanthanide Metal-Organic Frameworks
;
_journal_name_full 'Inorganic Chemistry'
_journal_page_first 5242
_journal_page_last 5248
_journal_paper_doi 10.1021/ic200579j
_journal_volume 50
_journal_year 2011
_chemical_formula_sum 'C38 H16 Gd4 N6 O41'
_chemical_formula_weight 1841.57
_chemical_name_systematic
; 
 ? 
;
_space_group_IT_number 15
_symmetry_cell_setting monoclinic
_symmetry_space_group_name_Hall '-C 2yc'
_symmetry_space_group_name_H-M 'C 1 2/c 1'
_atom_sites_solution_hydrogens geom
_atom_sites_solution_primary direct
_atom_sites_solution_secondary difmap
_audit_creation_method SHELXL-97
_cell_angle_alpha 90.00
_cell_angle_beta 116.318(3)
_cell_angle_gamma 90.00
_cell_formula_units_Z 4
_cell_length_a 33.733(3)
_cell_length_b 8.8519(3)
_cell_length_c 19.5382(15)
_cell_measurement_reflns_used 4799
_cell_measurement_temperature 298(2)
_cell_measurement_theta_max 27.4682
_cell_measurement_theta_min 2.1084
_cell_volume 5229.4(7)
_computing_cell_refinement 'CrystalClear (Rigaku Inc., 2007)'
_computing_data_collection 'CrystalClear (Rigaku Inc., 2007)'
_computing_data_reduction 'CrystalClear (Rigaku Inc., 2007)'
_computing_structure_refinement 'SHELXL-97 (Sheldrick, 1997)'
_computing_structure_solution 'SHELXS-97 (Sheldrick, 1990)'
_diffrn_ambient_temperature 298(2)
_diffrn_detector_area_resol_mean 13.6612
_diffrn_measured_fraction_theta_full 0.993
_diffrn_measured_fraction_theta_max 0.993
_diffrn_measurement_device_type
;
Mercury2 (2x2 bin mode)
;
_diffrn_measurement_method CCD_Profile_fitting
_diffrn_radiation_monochromator graphite
_diffrn_radiation_source 'fine-focus sealed tube'
_diffrn_radiation_type MoK\a
_diffrn_radiation_wavelength 0.71073
_diffrn_reflns_av_R_equivalents 0.0392
_diffrn_reflns_av_sigmaI/netI 0.0385
_diffrn_reflns_limit_h_max 42
_diffrn_reflns_limit_h_min -43
_diffrn_reflns_limit_k_max 11
_diffrn_reflns_limit_k_min -11
_diffrn_reflns_limit_l_max 25
_diffrn_reflns_limit_l_min -23
_diffrn_reflns_number 19279
_diffrn_reflns_theta_full 27.47
_diffrn_reflns_theta_max 27.47
_diffrn_reflns_theta_min 2.11
_diffrn_standards_decay_% none
_diffrn_standards_interval_count none
_diffrn_standards_interval_time none
_diffrn_standards_number none
_exptl_absorpt_coefficient_mu 5.132
_exptl_absorpt_correction_T_max 0.370
_exptl_absorpt_correction_T_min 0.350
_exptl_absorpt_correction_type multi-scan
_exptl_absorpt_process_details crystalclear
_exptl_crystal_colour Colorless
_exptl_crystal_density_diffrn 2.339
_exptl_crystal_description Prism
_exptl_crystal_F_000 3480
_exptl_crystal_size_max 0.2000
_exptl_crystal_size_mid 0.2000
_exptl_crystal_size_min 0.2000
_refine_diff_density_max 2.505
_refine_diff_density_min -1.779
_refine_diff_density_rms 0.429
_refine_ls_extinction_method none
_refine_ls_goodness_of_fit_ref 1.130
_refine_ls_hydrogen_treatment constr
_refine_ls_matrix_type full
_refine_ls_number_parameters 422
_refine_ls_number_reflns 5959
_refine_ls_number_restraints 12
_refine_ls_restrained_S_all 1.129
_refine_ls_R_factor_all 0.0611
_refine_ls_R_factor_gt 0.0362
_refine_ls_shift/su_max 0.001
_refine_ls_shift/su_mean 0.000
_refine_ls_structure_factor_coef Fsqd
_refine_ls_weighting_details 'calc w=1/[\s^2^(Fo^2^)+(0.0801P)^2^+0.0000P] where P=(Fo^2^+2Fc^2^)/3'
_refine_ls_weighting_scheme calc
_refine_ls_wR_factor_gt 0.1010
_refine_ls_wR_factor_ref 0.1393
_reflns_number_gt 4246
_reflns_number_total 5959
_reflns_threshold_expression >2sigma(I)
_cod_data_source_file ic200579j_si_002_4.cif
_cod_data_source_block 5
_cod_original_cell_volume 5229.5(6)
_cod_database_code 4325341

loop_
_symmetry_equiv_pos_as_xyz
'x, y, z'
'-x, y, -z+1/2'
'x+1/2, y+1/2, z'
'-x+1/2, y+1/2, -z+1/2'
'-x, -y, -z'
'x, -y, z-1/2'
'-x+1/2, -y+1/2, -z'
'x+1/2, -y+1/2, z-1/2'

loop_
_atom_site_label
_atom_site_type_symbol
_atom_site_fract_x
_atom_site_fract_y
_atom_site_fract_z
_atom_site_U_iso_or_equiv
_atom_site_adp_type
_atom_site_occupancy
_atom_site_symmetry_multiplicity
_atom_site_calc_flag
_atom_site_refinement_flags
Gd1 Gd 0.077040(11) 0.86802(4) 0.160423(19) 0.01766(12) Uani 1 1 d .
O1 O -0.11148(17) 0.8310(6) -0.0607(3) 0.0301(12) Uani 1 1 d .
N3 N -0.19140(19) 0.7499(6) -0.0869(3) 0.0211(12) Uani 1 1 d .
C1 C -0.1419(2) 0.8912(8) -0.1195(4) 0.0220(15) Uani 1 1 d .
Gd2 Gd -0.121381(11) 0.63165(4) 0.015969(19) 0.01873(12) Uani 1 1 d .
O2 O -0.13622(18) 0.9785(6) -0.1639(3) 0.0315(12) Uani 1 1 d .
N2 N -0.1948(2) 0.5262(7) 0.0063(4) 0.0267(14) Uani 1 1 d .
C2 C -0.1890(2) 0.8491(7) -0.1353(4) 0.0226(15) Uani 1 1 d .
O3 O -0.04605(17) 0.5970(6) 0.0314(3) 0.0329(13) Uani 1 1 d .
N1 N -0.2679(2) 0.5487(7) -0.0354(4) 0.0283(14) Uani 1 1 d .
H1 H -0.2953 0.5779 -0.0630 0.034 Uiso 1 1 calc R
C3 C -0.2250(2) 0.9047(9) -0.1967(4) 0.0268(16) Uani 1 1 d .
H3 H -0.2213 0.9746 -0.2304 0.032 Uiso 1 1 calc R
O4 O -0.06735(17) 0.8262(6) 0.0988(3) 0.0298(12) Uani 1 1 d .
C4 C -0.2659(3) 0.8594(9) -0.2091(5) 0.0354(19) Uani 1 1 d .
H4 H -0.2913 0.9003 -0.2502 0.043 Uiso 1 1 calc R
O5 O 0.00325(17) 0.8993(6) 0.1541(3) 0.0303(12) Uani 1 1 d .
C5 C -0.2702(2) 0.7529(10) -0.1613(4) 0.0318(18) Uani 1 1 d .
H5 H -0.2986 0.7161 -0.1701 0.038 Uiso 1 1 calc R
O6 O 0.02254(16) 0.6883(6) 0.0760(3) 0.0281(12) Uani 1 1 d .
C6 C -0.2325(2) 0.7013(8) -0.1003(4) 0.0235(15) Uani 1 1 d .
O7 O 0.08613(18) 0.8189(6) 0.0399(3) 0.0309(12) Uani 1 1 d .
C7 C -0.2326(2) 0.5928(8) -0.0441(4) 0.0257(16) Uani 1 1 d .
O8 O 0.1067(2) 0.6399(5) -0.0205(3) 0.0306(13) Uani 1 1 d .
C8 C -0.2076(3) 0.4374(8) 0.0508(4) 0.0277(16) Uani 1 1 d .
O9 O 0.13990(19) 0.4771(6) 0.1083(3) 0.0346(13) Uani 1 1 d .
C9 C -0.2532(3) 0.4480(8) 0.0253(4) 0.0264(16) Uani 1 1 d .
O10 O 0.12596(18) 0.6654(6) 0.1708(3) 0.0289(12) Uani 1 1 d .
C10 C -0.2759(3) 0.3647(9) 0.0567(5) 0.0345(19) Uani 1 1 d .
H10 H -0.3072 0.3681 0.0365 0.041 Uiso 1 1 calc R
O11 O 0.13003(17) 0.8682(5) 0.2935(3) 0.0252(11) Uani 1 1 d .
C11 C -0.2503(3) 0.2767(10) 0.1188(5) 0.042(2) Uani 1 1 d .
H11 H -0.2643 0.2219 0.1439 0.050 Uiso 1 1 calc R
O12 O 0.06651(18) 0.6619(6) 0.2381(3) 0.0314(13) Uani 1 1 d .
C12 C -0.2050(3) 0.2655(10) 0.1457(5) 0.046(2) Uani 1 1 d .
H12 H -0.1889 0.2006 0.1877 0.055 Uiso 1 1 calc R
C13 C -0.1819(3) 0.3464(9) 0.1133(5) 0.0352(19) Uani 1 1 d .
H13 H -0.1507 0.3399 0.1325 0.042 Uiso 1 1 calc R
C14 C -0.0157(2) 0.6890(8) 0.0704(4) 0.0252(16) Uani 1 1 d .
O15 O 0.09063(18) 0.5551(6) 0.3522(3) 0.0309(12) Uani 1 1 d .
C15 C -0.0276(2) 0.8151(8) 0.1116(4) 0.0225(15) Uani 1 1 d .
O16 O 0.14976(15) 0.7857(6) 0.4114(3) 0.0257(11) Uani 1 1 d .
C16 C 0.0914(3) 0.6535(8) 0.3077(4) 0.0267(16) Uani 1 1 d .
O17 O 0.0729(2) 1.1033(6) 0.2298(4) 0.0401(15) Uani 1 1 d .
C17 C 0.1266(2) 0.7811(8) 0.3405(4) 0.0228(15) Uani 1 1 d .
O18 O 0.03710(17) 1.0627(6) 0.0619(3) 0.0295(12) Uani 1 1 d .
C18 C 0.1255(2) 0.6065(8) 0.1128(4) 0.0251(15) Uani 1 1 d .
C19 C 0.1041(3) 0.6979(8) 0.0368(4) 0.0270(16) Uani 1 1 d .
O1W O 0.0260(10) 1.313(5) 0.334(2) 0.168(17) Uani 0.42(3) 1 d PU
O2W O 0.0821(4) 1.3734(7) 0.1791(6) 0.092(3) Uani 1 1 d .
O3W O 0.1109(13) 1.102(2) 0.3952(16) 0.055(8) Uani 0.39(4) 1 d PU
O4W O 0.0000 1.0939(11) 0.2500 0.049(2) Uani 1 2 d S
O5W O 0.0005(3) 0.6809(12) -0.0818(6) 0.119(5) Uani 1 1 d .
O1W' O 0.0062(8) 1.407(3) 0.2835(14) 0.146(12) Uani 0.58(3) 1 d PU
O3W' O 0.0781(10) 1.1297(15) 0.3658(10) 0.058(7) Uani 0.61(4) 1 d PU

loop_
_atom_site_aniso_label
_atom_site_aniso_U_11
_atom_site_aniso_U_22
_atom_site_aniso_U_33
_atom_site_aniso_U_23
_atom_site_aniso_U_13
_atom_site_aniso_U_12
Gd1 0.0162(2) 0.02005(19) 0.0160(2) 0.00072(12) 0.00643(14) 0.00014(12)
O1 0.018(3) 0.036(3) 0.032(3) 0.012(2) 0.007(2) -0.004(2)
N3 0.019(3) 0.020(3) 0.026(3) -0.004(2) 0.011(3) -0.001(2)
C1 0.025(4) 0.024(3) 0.020(4) -0.001(3) 0.012(3) -0.006(3)
Gd2 0.0172(2) 0.0221(2) 0.0173(2) -0.00282(13) 0.00794(15) -0.00119(12)
O2 0.028(3) 0.035(3) 0.027(3) 0.008(2) 0.008(2) -0.010(2)
N2 0.029(4) 0.026(3) 0.028(4) 0.001(3) 0.016(3) -0.005(3)
C2 0.017(4) 0.021(3) 0.029(4) -0.006(3) 0.009(3) -0.006(3)
O3 0.019(3) 0.035(3) 0.044(4) -0.014(3) 0.013(2) -0.004(2)
N1 0.022(3) 0.032(3) 0.033(4) -0.001(3) 0.014(3) -0.007(3)
C3 0.018(4) 0.045(4) 0.018(4) 0.000(3) 0.008(3) -0.001(3)
O4 0.022(3) 0.030(3) 0.040(3) -0.008(2) 0.016(2) -0.003(2)
C4 0.022(4) 0.045(5) 0.034(5) 0.009(4) 0.008(3) 0.003(3)
O5 0.019(3) 0.035(3) 0.038(3) -0.014(3) 0.014(2) -0.006(2)
C5 0.023(4) 0.041(5) 0.033(5) 0.002(4) 0.014(4) -0.002(3)
O6 0.014(3) 0.038(3) 0.030(3) -0.006(2) 0.008(2) -0.002(2)
C6 0.017(4) 0.028(4) 0.026(4) -0.009(3) 0.010(3) -0.005(3)
O7 0.038(3) 0.026(3) 0.033(3) 0.004(2) 0.020(3) 0.007(2)
C7 0.022(4) 0.026(3) 0.030(4) -0.005(3) 0.013(3) -0.010(3)
O8 0.046(4) 0.028(3) 0.021(3) -0.004(2) 0.018(2) -0.001(2)
C8 0.031(4) 0.022(3) 0.030(4) -0.004(3) 0.014(4) -0.006(3)
O9 0.043(4) 0.032(3) 0.024(3) 0.001(2) 0.011(3) 0.016(3)
C9 0.031(4) 0.027(4) 0.025(4) -0.003(3) 0.015(3) -0.003(3)
O10 0.035(3) 0.033(3) 0.016(3) -0.002(2) 0.009(2) 0.010(2)
C10 0.040(5) 0.042(5) 0.031(5) -0.009(4) 0.024(4) -0.013(4)
O11 0.027(3) 0.030(3) 0.021(3) 0.004(2) 0.012(2) 0.001(2)
C11 0.049(6) 0.044(5) 0.036(5) 0.001(4) 0.022(4) -0.012(4)
O12 0.030(3) 0.037(3) 0.021(3) 0.003(2) 0.006(2) -0.011(2)
C12 0.057(7) 0.040(5) 0.045(6) 0.008(4) 0.026(5) 0.001(4)
C13 0.036(5) 0.034(4) 0.031(5) 0.005(4) 0.011(4) -0.002(4)
C14 0.026(4) 0.027(4) 0.023(4) 0.004(3) 0.011(3) 0.001(3)
O15 0.038(3) 0.028(3) 0.027(3) 0.005(2) 0.015(3) -0.003(2)
C15 0.016(4) 0.025(3) 0.026(4) 0.000(3) 0.008(3) -0.004(3)
O16 0.016(3) 0.036(3) 0.023(3) 0.001(2) 0.006(2) -0.004(2)
C16 0.023(4) 0.035(4) 0.023(4) -0.001(3) 0.011(3) 0.002(3)
O17 0.038(4) 0.030(3) 0.045(4) -0.012(3) 0.012(3) 0.002(3)
C17 0.018(4) 0.026(3) 0.027(4) 0.004(3) 0.013(3) 0.002(3)
O18 0.026(3) 0.028(3) 0.029(3) 0.010(2) 0.008(2) 0.003(2)
C18 0.019(4) 0.026(3) 0.023(4) 0.001(3) 0.003(3) 0.001(3)
C19 0.026(4) 0.026(4) 0.028(4) -0.004(3) 0.010(3) -0.009(3)
O1W 0.10(2) 0.23(4) 0.09(2) -0.02(2) -0.023(17) 0.07(2)
O2W 0.167(10) 0.037(4) 0.120(8) -0.016(4) 0.107(8) -0.012(5)
O3W 0.06(2) 0.047(10) 0.064(15) -0.004(10) 0.034(14) -0.013(11)
O4W 0.029(5) 0.059(5) 0.064(7) 0.000 0.025(5) 0.000
O5W 0.041(5) 0.144(8) 0.128(8) -0.100(7) -0.001(5) 0.039(5)
O1W' 0.068(16) 0.17(2) 0.13(2) 0.030(15) -0.013(17) -0.021(14)
O3W' 0.101(19) 0.049(7) 0.042(9) -0.020(6) 0.046(11) -0.027(8)

loop_
_atom_type_symbol
_atom_type_description
_atom_type_scat_dispersion_real
_atom_type_scat_dispersion_imag
_atom_type_scat_source
C C 0.0033 0.0016 'International Tables Vol C Tables 4.2.6.8 and 6.1.1.4'
H H 0.0000 0.0000 'International Tables Vol C Tables 4.2.6.8 and 6.1.1.4'
N N 0.0061 0.0033 'International Tables Vol C Tables 4.2.6.8 and 6.1.1.4'
O O 0.0106 0.0060 'International Tables Vol C Tables 4.2.6.8 and 6.1.1.4'
Gd Gd -0.1653 3.9035 'International Tables Vol C Tables 4.2.6.8 and 6.1.1.4'

loop_
_geom_angle_atom_site_label_1
_geom_angle_atom_site_label_2
_geom_angle_atom_site_label_3
_geom_angle
_geom_angle_site_symmetry_1
_geom_angle_site_symmetry_3
O10 Gd1 O2 83.53(19) . 5_575
O10 Gd1 O11 75.79(17) . .
O2 Gd1 O11 76.05(17) 5_575 .
O10 Gd1 O6 81.52(18) . .
O2 Gd1 O6 139.45(18) 5_575 .
O11 Gd1 O6 134.81(17) . .
O10 Gd1 O5 137.56(18) . .
O2 Gd1 O5 138.88(18) 5_575 .
O11 Gd1 O5 107.75(18) . .
O6 Gd1 O5 66.13(16) . .
O10 Gd1 O18 134.75(18) . .
O2 Gd1 O18 77.72(18) 5_575 .
O11 Gd1 O18 136.13(16) . .
O6 Gd1 O18 86.64(18) . .
O5 Gd1 O18 72.13(18) . .
O10 Gd1 O12 71.21(19) . .
O2 Gd1 O12 137.73(18) 5_575 .
O11 Gd1 O12 65.37(16) . .
O6 Gd1 O12 70.50(18) . .
O5 Gd1 O12 72.47(19) . .
O18 Gd1 O12 143.32(18) . .
O10 Gd1 O17 140.93(19) . .
O2 Gd1 O17 76.1(2) 5_575 .
O11 Gd1 O17 67.16(18) . .
O6 Gd1 O17 134.24(18) . .
O5 Gd1 O17 68.72(18) . .
O18 Gd1 O17 72.78(19) . .
O12 Gd1 O17 102.7(2) . .
O10 Gd1 O7 65.63(17) . .
O2 Gd1 O7 71.42(18) 5_575 .
O11 Gd1 O7 131.38(17) . .
O6 Gd1 O7 68.06(17) . .
O5 Gd1 O7 120.58(18) . .
O18 Gd1 O7 69.42(17) . .
O12 Gd1 O7 123.06(17) . .
O17 Gd1 O7 134.19(19) . .
C1 O1 Gd2 125.8(4) . .
C2 N3 C6 117.0(6) . .
C2 N3 Gd2 120.5(5) . .
C6 N3 Gd2 122.0(5) . .
O2 C1 O1 125.5(7) . .
O2 C1 C2 118.8(7) . .
O1 C1 C2 115.6(6) . .
O15 Gd2 O9 139.24(17) 2 5_565
O15 Gd2 O1 138.70(18) 2 .
O9 Gd2 O1 73.50(19) 5_565 .
O15 Gd2 O3 84.33(19) 2 .
O9 Gd2 O3 82.29(18) 5_565 .
O1 Gd2 O3 75.39(19) . .
O15 Gd2 O8 72.57(17) 2 5_565
O9 Gd2 O8 66.68(17) 5_565 5_565
O1 Gd2 O8 130.84(19) . 5_565
O3 Gd2 O8 71.87(19) . 5_565
O15 Gd2 O16 68.31(17) 2 2
O9 Gd2 O16 144.00(17) 5_565 2
O1 Gd2 O16 98.55(18) . 2
O3 Gd2 O16 130.63(17) . 2
O8 Gd2 O16 130.61(18) 5_565 2
O15 Gd2 O4 70.01(18) 2 .
O9 Gd2 O4 135.26(18) 5_565 .
O1 Gd2 O4 68.90(18) . .
O3 Gd2 O4 65.65(17) . .
O8 Gd2 O4 124.95(18) 5_565 .
O16 Gd2 O4 66.60(16) 2 .
O15 Gd2 N3 140.14(18) 2 .
O9 Gd2 N3 68.64(17) 5_565 .
O1 Gd2 N3 63.18(17) . .
O3 Gd2 N3 134.30(19) . .
O8 Gd2 N3 122.25(18) 5_565 .
O16 Gd2 N3 76.41(17) 2 .
O4 Gd2 N3 112.40(17) . .
O15 Gd2 N2 85.44(19) 2 .
O9 Gd2 N2 88.3(2) 5_565 .
O1 Gd2 N2 127.48(18) . .
O3 Gd2 N2 151.42(18) . .
O8 Gd2 N2 79.61(19) 5_565 .
O16 Gd2 N2 68.52(18) 2 .
O4 Gd2 N2 134.17(18) . .
N3 Gd2 N2 64.30(18) . .
C1 O2 Gd1 136.2(5) . 5_575
C7 N2 C8 104.4(6) . .
C7 N2 Gd2 117.5(5) . .
C8 N2 Gd2 136.3(5) . .
N3 C2 C3 123.8(7) . .
N3 C2 C1 114.1(6) . .
C3 C2 C1 122.1(7) . .
C14 O3 Gd2 120.9(5) . .
C7 N1 C9 107.2(7) . .
C7 N1 H1 126.4 . .
C9 N1 H1 126.4 . .
C4 C3 C2 119.3(7) . .
C4 C3 H3 120.3 . .
C2 C3 H3 120.3 . .
C15 O4 Gd2 118.8(5) . .
C3 C4 C5 119.3(8) . .
C3 C4 H4 120.4 . .
C5 C4 H4 120.4 . .
C15 O5 Gd1 119.6(5) . .
C4 C5 C6 118.4(7) . .
C4 C5 H5 120.8 . .
C6 C5 H5 120.8 . .
C14 O6 Gd1 119.8(5) . .
N3 C6 C5 122.1(7) . .
N3 C6 C7 114.0(6) . .
C5 C6 C7 123.9(7) . .
C19 O7 Gd1 117.0(5) . .
N1 C7 N2 112.8(7) . .
N1 C7 C6 126.1(7) . .
N2 C7 C6 121.1(6) . .
C19 O8 Gd2 117.2(5) . 5_565
N2 C8 C9 109.9(7) . .
N2 C8 C13 129.3(8) . .
C9 C8 C13 120.8(7) . .
C18 O9 Gd2 119.7(5) . 5_565
C10 C9 N1 131.4(8) . .
C10 C9 C8 122.9(8) . .
N1 C9 C8 105.6(6) . .
C18 O10 Gd1 120.6(5) . .
C11 C10 C9 116.1(8) . .
C11 C10 H10 122.0 . .
C9 C10 H10 122.0 . .
C17 O11 Gd1 121.9(5) . .
C10 C11 C12 122.0(8) . .
C10 C11 H11 119.0 . .
C12 C11 H11 119.0 . .
C16 O12 Gd1 119.9(5) . .
C11 C12 C13 122.3(9) . .
C11 C12 H12 118.8 . .
C13 C12 H12 118.8 . .
C8 C13 C12 115.8(8) . .
C8 C13 H13 122.1 . .
C12 C13 H13 122.1 . .
O6 C14 O3 125.4(7) . .
O6 C14 C15 117.3(7) . .
O3 C14 C15 117.2(7) . .
C16 O15 Gd2 114.8(5) . 2
O5 C15 O4 126.0(7) . .
O5 C15 C14 116.8(7) . .
O4 C15 C14 117.2(6) . .
C17 O16 Gd2 114.2(4) . 2
O15 C16 O12 126.4(7) . .
O15 C16 C17 118.1(7) . .
O12 C16 C17 115.4(7) . .
O11 C17 O16 125.5(7) . .
O11 C17 C16 116.7(7) . .
O16 C17 C16 117.8(6) . .
O10 C18 O9 126.6(7) . .
O10 C18 C19 117.7(6) . .
O9 C18 C19 115.7(7) . .
O7 C19 O8 128.1(7) . .
O7 C19 C18 115.4(7) . .
O8 C19 C18 116.5(6) . .
O1W' O1W' O1W 133(3) 2 .

loop_
_geom_bond_atom_site_label_1
_geom_bond_atom_site_label_2
_geom_bond_distance
_geom_bond_site_symmetry_2
Gd1 O10 2.384(5) .
Gd1 O2 2.391(5) 5_575
Gd1 O11 2.415(5) .
Gd1 O6 2.438(5) .
Gd1 O5 2.452(5) .
Gd1 O18 2.488(5) .
Gd1 O12 2.497(5) .
Gd1 O17 2.522(5) .
Gd1 O7 2.542(5) .
O1 C1 1.270(9) .
O1 Gd2 2.431(5) .
N3 C2 1.319(9) .
N3 C6 1.362(9) .
N3 Gd2 2.550(6) .
C1 O2 1.239(8) .
C1 C2 1.523(10) .
Gd2 O15 2.409(5) 2
Gd2 O9 2.422(5) 5_565
Gd2 O3 2.442(5) .
Gd2 O8 2.448(5) 5_565
Gd2 O16 2.449(5) 2
Gd2 O4 2.508(5) .
Gd2 N2 2.573(6) .
O2 Gd1 2.391(5) 5_575
N2 C7 1.354(10) .
N2 C8 1.377(9) .
C2 C3 1.366(10) .
O3 C14 1.264(9) .
N1 C7 1.331(9) .
N1 C9 1.387(9) .
N1 H1 0.8800 .
C3 C4 1.351(11) .
C3 H3 0.9500 .
O4 C15 1.255(8) .
C4 C5 1.380(11) .
C4 H4 0.9500 .
O5 C15 1.249(9) .
C5 C6 1.380(10) .
C5 H5 0.9500 .
O6 C14 1.246(8) .
C6 C7 1.460(10) .
O7 C19 1.245(9) .
O8 C19 1.270(9) .
O8 Gd2 2.448(5) 5_565
C8 C9 1.392(10) .
C8 C13 1.397(11) .
O9 C18 1.263(8) .
O9 Gd2 2.422(5) 5_565
C9 C10 1.387(10) .
O10 C18 1.241(9) .
C10 C11 1.377(12) .
C10 H10 0.9500 .
O11 C17 1.243(8) .
C11 C12 1.384(13) .
C11 H11 0.9500 .
O12 C16 1.245(9) .
C12 C13 1.400(12) .
C12 H12 0.9500 .
C13 H13 0.9500 .
C14 C15 1.529(10) .
O15 C16 1.240(9) .
O15 Gd2 2.409(5) 2
O16 C17 1.253(8) .
O16 Gd2 2.449(5) 2
C16 C17 1.556(10) .
C18 C19 1.560(11) .
O1W O1W' 1.23(4) .
O3W O3W' 1.02(2) .
O1W' O1W' 1.19(5) 2
